data_7716216
loop_
_publ_author_name
'Kowalik, Mateusz'
'Nowicka, Paulina'
'Brzeski, Jakub'
'&#x17b;ukowska, Natalia'
'Masternak, Joanna'
'Kazimierczuk, Katarzyna'
'Makowski, Mariusz'

_publ_section_title
;
 Exploring novel Cd(II) complexes with 5-methyl-4-imidazolecarboxaldehyde:
 synthesis, structure, computational insights, and affinity to DNA through
 switchSense methodology.
;
_journal_issue 24
_journal_name_full 'Dalton transactions (Cambridge, England : 2003)'
_journal_page_first 10347
_journal_page_last 10360
_journal_paper_doi 10.1039/d4dt00879k
_journal_volume 53
_journal_year 2024
_chemical_formula_moiety 'C10  H12  Cd  I2  N4  O2'
_chemical_formula_sum 'C10 H12 Cd I2 N4 O2'
_chemical_formula_weight 586.44
_chemical_name_systematic
;
 diiodo-bis(4-Formyl-5-methylimidazole-N,O)-cadmium(II)

;
_space_group_IT_number 15
_space_group_name_Hall '-C 2yc'
_space_group_name_H-M_alt 'C 1 2/c 1'
_symmetry_cell_setting monoclinic
_symmetry_Int_Tables_number 15
_symmetry_space_group_name_Hall '-C 2yc'
_symmetry_space_group_name_H-M 'C 1 2/c 1'
_atom_sites_solution_hydrogens geom
_audit_conform_dict_location ftp://ftp.iucr.org/pub/cif_core.dic
_audit_conform_dict_name cif_core.dic
_audit_conform_dict_version 2.4
_audit_creation_date 2024-05-13
_audit_creation_method 'WinGX routine CIF_UPDATE'
_audit_update_record
;
2024-05-16 deposited with the CCDC.	2024-05-28 downloaded from the CCDC.
;
_cell_angle_alpha 90
_cell_angle_beta 130.501(6)
_cell_angle_gamma 90
_cell_formula_units_Z 4
_cell_length_a 18.2229(18)
_cell_length_b 7.8751(6)
_cell_length_c 15.1100(15)
_cell_measurement_reflns_used 23237
_cell_measurement_temperature 120(2)
_cell_measurement_theta_max 29.63
_cell_measurement_theta_min 2.24
_cell_volume 1648.8(3)
_computing_cell_refinement 'STOE X-AREA'
_computing_data_collection 'STOE X-AREA'
_computing_data_reduction 'STOE X-RED'
_computing_molecular_graphics 'Ortep for Windows (Farrugia, 2012)'
_computing_publication_material 'WinGX publication routines (Farrugia, 2012)'
_computing_structure_refinement 'SHELXL-2018/3 (Sheldrick, 2018)'
_computing_structure_solution 'SHELXT 2014/5 (Sheldrick, 2014)'
_diffrn_ambient_temperature 120(2)
_diffrn_detector 'image plate (34 cm diameter)'
_diffrn_detector_area_resol_mean 6.67
_diffrn_detector_type STOE
_diffrn_measured_fraction_theta_full 0.949
_diffrn_measured_fraction_theta_max 0.947
_diffrn_measurement_device '2-circle goniometer'
_diffrn_measurement_device_type 'STOE IPDS 2T'
_diffrn_measurement_method 'rotation method'
_diffrn_radiation_monochromator 'parabolic x-ray mirror'
_diffrn_radiation_probe x-ray
_diffrn_radiation_type MoK\a
_diffrn_radiation_wavelength 0.71073
_diffrn_reflns_av_R_equivalents 0.0272
_diffrn_reflns_av_unetI/netI 0.0055
_diffrn_reflns_Laue_measured_fraction_full 0.949
_diffrn_reflns_Laue_measured_fraction_max 0.947
_diffrn_reflns_limit_h_max 24
_diffrn_reflns_limit_h_min -24
_diffrn_reflns_limit_k_max 10
_diffrn_reflns_limit_k_min -10
_diffrn_reflns_limit_l_max 20
_diffrn_reflns_limit_l_min -20
_diffrn_reflns_number 9695
_diffrn_reflns_point_group_measured_fraction_full 0.949
_diffrn_reflns_point_group_measured_fraction_max 0.947
_diffrn_reflns_theta_full 25.242
_diffrn_reflns_theta_max 29.215
_diffrn_reflns_theta_min 2.77
_diffrn_source 'GeniX Mo, 0.05 x 0.05 mm2 microfocus'
_diffrn_standards_number 0
_exptl_absorpt_coefficient_mu 5.072
_exptl_absorpt_correction_T_max 0.7236
_exptl_absorpt_correction_T_min 0.4249
_exptl_absorpt_correction_type numerical
_exptl_absorpt_process_details
;
        Numerical  absorption  correction was  performed
        after the  optimization of  the  crystal-shape
        description due to Herrendorf?s method
        [Herrendorf, 1994]
        Herrendorf,  W. (1994).HABITUS, a program for the
        optimization  of  the  crystal description for
 the numerical absorption correction by means of
        suitable, psi scanned reflections;dissertation
        1994,Karlsruhe;extension 1998,Gie\&sen
;
_exptl_crystal_colour colourless
_exptl_crystal_density_diffrn 2.362
_exptl_crystal_density_method 'not measured'
_exptl_crystal_description plate
_exptl_crystal_F_000 1080
_exptl_crystal_size_max 0.18
_exptl_crystal_size_mid 0.11
_exptl_crystal_size_min 0.09
_refine_diff_density_max 0.59
_refine_diff_density_min -0.782
_refine_diff_density_rms 0.126
_refine_ls_extinction_method none
_refine_ls_goodness_of_fit_ref 1.096
_refine_ls_hydrogen_treatment constr
_refine_ls_matrix_type full
_refine_ls_number_parameters 89
_refine_ls_number_reflns 9695
_refine_ls_number_restraints 0
_refine_ls_restrained_S_all 1.096
_refine_ls_R_factor_all 0.0276
_refine_ls_R_factor_gt 0.0262
_refine_ls_shift/su_max 0.001
_refine_ls_shift/su_mean 0
_refine_ls_structure_factor_coef Fsqd
_refine_ls_weighting_details 'w=1/[\s^2^(Fo^2^)+(0.0392P)^2^+9.7425P] where P=(Fo^2^+2Fc^2^)/3'
_refine_ls_weighting_scheme calc
_refine_ls_wR_factor_gt 0.0695
_refine_ls_wR_factor_ref 0.0704
_reflns_Friedel_coverage 0
_reflns_number_gt 9261
_reflns_number_total 9695
_reflns_threshold_expression 'I > 2\s(I)'
_cod_data_source_file d4dt00879k2.cif
_cod_data_source_block ug7_2022
_cod_depositor_comments 'Adding full bibliography for 7716214--7716217.cif.'
_cod_original_sg_symbol_H-M 'C 2/c'
_cod_database_code 7716216
_shelx_shelxl_version_number 2018/3

loop_
_symmetry_equiv_pos_as_xyz
'x, y, z'
'-x, y, -z+1/2'
'x+1/2, y+1/2, z'
'-x+1/2, y+1/2, -z+1/2'
'-x, -y, -z'
'x, -y, z-1/2'
'-x+1/2, -y+1/2, -z'
'x+1/2, -y+1/2, z-1/2'

loop_
_atom_site_label
_atom_site_type_symbol
_atom_site_fract_x
_atom_site_fract_y
_atom_site_fract_z
_atom_site_U_iso_or_equiv
_atom_site_adp_type
_atom_site_occupancy
_atom_site_site_symmetry_order
_atom_site_calc_flag
_atom_site_refinement_flags_posn
_atom_site_refinement_flags_adp
_atom_site_refinement_flags_occupancy
_atom_site_disorder_assembly
_atom_site_disorder_group
C1 C 0.7341(2) 0.5426(4) 0.4236(3) 0.0175(6) Uani 1 1 d . . . . .
H1 H 0.754373 0.450758 0.475779 0.021 Uiso 1 1 calc R U . . .
C2 C 0.7405(2) 0.7728(4) 0.3455(3) 0.0161(6) Uani 1 1 d . . . . .
C3 C 0.6467(2) 0.7162(4) 0.2797(3) 0.0141(5) Uani 1 1 d . . . . .
C4 C 0.5599(2) 0.7893(4) 0.1769(3) 0.0165(6) Uani 1 1 d . . . . .
H4 H 0.56426 0.887954 0.144402 0.02 Uiso 1 1 calc R U . . .
C5 C 0.7833(3) 0.9181(5) 0.3297(3) 0.0268(7) Uani 1 1 d . . . . .
H5A H 0.822711 0.986512 0.40095 0.04 Uiso 1 1 calc R U . . .
H5B H 0.731517 0.988456 0.264541 0.04 Uiso 1 1 calc R U . . .
H5C H 0.823791 0.87488 0.3133 0.04 Uiso 1 1 calc R U . . .
Cd1 Cd 0.5 0.45028(4) 0.25 0.01527(9) Uani 1 2 d S T P . .
I1 I 0.54482(2) 0.23513(3) 0.42570(2) 0.02331(9) Uani 1 1 d . . . . .
N1 N 0.64441(19) 0.5710(3) 0.3302(2) 0.0151(5) Uani 1 1 d . . . . .
N2 N 0.79415(19) 0.6614(4) 0.4361(2) 0.0180(5) Uani 1 1 d . . . . .
H2 H 0.857068 0.66584 0.492963 0.022 Uiso 1 1 calc R U . . .
O1 O 0.47991(19) 0.7284(3) 0.1294(2) 0.0198(5) Uani 1 1 d . . . . .

loop_
_atom_site_aniso_label
_atom_site_aniso_U_11
_atom_site_aniso_U_22
_atom_site_aniso_U_33
_atom_site_aniso_U_23
_atom_site_aniso_U_13
_atom_site_aniso_U_12
C1 0.0134(13) 0.0178(15) 0.0175(14) 0.0019(10) 0.0083(12) 0.0014(11)
C2 0.0094(13) 0.0164(14) 0.0164(15) -0.0016(11) 0.0056(12) -0.0005(10)
C3 0.0099(13) 0.0146(13) 0.0123(13) 0.0001(10) 0.0047(11) 0.0000(10)
C4 0.0110(13) 0.0183(14) 0.0149(14) 0.0017(11) 0.0060(12) 0.0007(11)
C5 0.0208(15) 0.0259(18) 0.0297(17) 0.0011(14) 0.0147(14) -0.0070(14)
Cd1 0.01026(14) 0.01264(16) 0.01841(15) 0 0.00731(12) 0
I1 0.02401(13) 0.01719(12) 0.02487(14) 0.00548(7) 0.01415(11) 0.00131(7)
N1 0.0126(11) 0.0133(11) 0.0160(11) 0.0016(9) 0.0079(10) 0.0014(9)
N2 0.0105(11) 0.0207(14) 0.0150(12) 0.0000(10) 0.0048(10) 0.0003(10)
O1 0.0108(11) 0.0226(12) 0.0170(11) 0.0006(8) 0.0050(9) -0.0002(8)

loop_
_atom_type_symbol
_atom_type_description
_atom_type_scat_dispersion_real
_atom_type_scat_dispersion_imag
_atom_type_scat_source
C C 0.0033 0.0016 'International Tables Vol C Tables 4.2.6.8 and 6.1.1.4'
H H 0 0 'International Tables Vol C Tables 4.2.6.8 and 6.1.1.4'
Cd Cd -0.8075 1.2024 'International Tables Vol C Tables 4.2.6.8 and 6.1.1.4'
I I -0.4742 1.8119 'International Tables Vol C Tables 4.2.6.8 and 6.1.1.4'
N N 0.0061 0.0033 'International Tables Vol C Tables 4.2.6.8 and 6.1.1.4'
O O 0.0106 0.006 'International Tables Vol C Tables 4.2.6.8 and 6.1.1.4'

loop_
_exptl_crystal_face_index_h
_exptl_crystal_face_index_k
_exptl_crystal_face_index_l
_exptl_crystal_face_perp_dist
-1 -2 1 0.0330
1 3 -2 0.0390
2 1 2 0.0600
-2 -1 -2 0.1220
-3 2 1 0.0660
1 0 -1 0.0500
-1 0 1 0.0440

loop_
_geom_angle_atom_site_label_1
_geom_angle_atom_site_label_2
_geom_angle_atom_site_label_3
_geom_angle
_geom_angle_site_symmetry_1
_geom_angle_site_symmetry_3
_geom_angle_publ_flag
N1 C1 N2 111.2(3) . . ?
N1 C1 H1 124.4 . . ?
N2 C1 H1 124.4 . . ?
N2 C2 C3 105.1(3) . . ?
N2 C2 C5 123.1(3) . . ?
C3 C2 C5 131.7(3) . . ?
C2 C3 N1 109.6(3) . . ?
C2 C3 C4 129.1(3) . . ?
N1 C3 C4 121.2(3) . . ?
O1 C4 C3 122.2(3) . . ?
O1 C4 H4 118.9 . . ?
C3 C4 H4 118.9 . . ?
C2 C5 H5A 109.5 . . ?
C2 C5 H5B 109.5 . . ?
H5A C5 H5B 109.5 . . ?
C2 C5 H5C 109.5 . . ?
H5A C5 H5C 109.5 . . ?
H5B C5 H5C 109.5 . . ?
N1 Cd1 N1 130.51(13) . 2_655 ?
N1 Cd1 I1 103.01(7) . . ?
N1 Cd1 I1 106.48(7) 2_655 . ?
N1 Cd1 I1 106.48(7) . 2_655 ?
N1 Cd1 I1 103.01(7) 2_655 2_655 ?
I1 Cd1 I1 105.130(16) . 2_655 ?
C1 N1 C3 105.7(3) . . ?
C1 N1 Cd1 134.9(2) . . ?
C3 N1 Cd1 119.3(2) . . ?
C1 N2 C2 108.4(3) . . ?
C1 N2 H2 125.8 . . ?
C2 N2 H2 125.8 . . ?

loop_
_geom_bond_atom_site_label_1
_geom_bond_atom_site_label_2
_geom_bond_distance
_geom_bond_site_symmetry_2
_geom_bond_publ_flag
C1 N1 1.310(4) . ?
C1 N2 1.357(4) . ?
C1 H1 0.95 . ?
C2 N2 1.364(4) . ?
C2 C3 1.378(4) . ?
C2 C5 1.489(5) . ?
C3 N1 1.391(4) . ?
C3 C4 1.434(4) . ?
C4 O1 1.228(4) . ?
C4 H4 0.95 . ?
C5 H5A 0.98 . ?
C5 H5B 0.98 . ?
C5 H5C 0.98 . ?
Cd1 N1 2.270(3) . ?
Cd1 N1 2.270(3) 2_655 ?
Cd1 I1 2.7874(4) . ?
Cd1 I1 2.7874(4) 2_655 ?
N2 H2 0.88 . ?

loop_
_geom_torsion_atom_site_label_1
_geom_torsion_atom_site_label_2
_geom_torsion_atom_site_label_3
_geom_torsion_atom_site_label_4
_geom_torsion
_geom_torsion_site_symmetry_1
_geom_torsion_site_symmetry_2
_geom_torsion_site_symmetry_3
_geom_torsion_site_symmetry_4
_geom_torsion_publ_flag
N2 C2 C3 N1 -0.4(4) . . . . ?
C5 C2 C3 N1 178.3(3) . . . . ?
N2 C2 C3 C4 177.3(3) . . . . ?
C5 C2 C3 C4 -4.0(7) . . . . ?
C2 C3 C4 O1 -176.9(3) . . . . ?
N1 C3 C4 O1 0.6(5) . . . . ?
N2 C1 N1 C3 -0.1(4) . . . . ?
N2 C1 N1 Cd1 -175.7(2) . . . . ?
C2 C3 N1 C1 0.3(4) . . . . ?
C4 C3 N1 C1 -177.6(3) . . . . ?
C2 C3 N1 Cd1 176.7(2) . . . . ?
C4 C3 N1 Cd1 -1.1(4) . . . . ?
N1 C1 N2 C2 -0.2(4) . . . . ?
C3 C2 N2 C1 0.3(4) . . . . ?
C5 C2 N2 C1 -178.5(3) . . . . ?
